data_4035178
loop_
_publ_author_name
'Shan, Huanyu'
'Zhou, Qiaoxia'
'Yu, Jinglu'
'Zhang, Shuoqing'
'Hong, Xin'
'Lin, Xufeng'

_publ_section_title
;
 Rhodium-Catalyzed Asymmetric Addition of Organoboronic Acids to Aldimines
 Using Chiral Spiro Monophosphite-Olefin Ligands: Method Development and
 Mechanistic Studies.
;
_journal_issue 19
_journal_name_full 'The Journal of organic chemistry'
_journal_page_first 11873
_journal_page_last 11885
_journal_paper_doi 10.1021/acs.joc.8b01764
_journal_volume 83
_journal_year 2018
_chemical_absolute_configuration rmad
_chemical_formula_moiety 'C45 H64 O6'
_chemical_formula_sum 'C45 H64 O6'
_chemical_formula_weight 700.96
_space_group_crystal_system orthorhombic
_space_group_IT_number 19
_space_group_name_Hall 'P 2ac 2ab'
_space_group_name_H-M_alt 'P 21 21 21'
_atom_sites_solution_hydrogens geom
_atom_sites_solution_primary direct
_audit_creation_date 2017-07-21
_audit_creation_method
;
Olex2 1.2
(compiled 2017.03.28 svn.r3405 for OlexSys, GUI svn.r5337)
;
_cell_angle_alpha 90
_cell_angle_beta 90
_cell_angle_gamma 90
_cell_formula_units_Z 4
_cell_length_a 8.02988(12)
_cell_length_b 14.0700(2)
_cell_length_c 37.5353(6)
_cell_measurement_reflns_used 17069
_cell_measurement_temperature 171.2
_cell_measurement_theta_max 66.7818
_cell_measurement_theta_min 3.1383
_cell_volume 4240.75(11)
_computing_cell_refinement
;
CrysAlisPro, Agilent Technologies,
Version 1.171.35.11 (release 16-05-2011 CrysAlis171 .NET)
(compiled May 16 2011,17:55:39)
;
_computing_data_collection
;
CrysAlisPro, Agilent Technologies,
Version 1.171.35.11 (release 16-05-2011 CrysAlis171 .NET)
(compiled May 16 2011,17:55:39)
;
_computing_data_reduction
;
CrysAlisPro, Agilent Technologies,
Version 1.171.35.11 (release 16-05-2011 CrysAlis171 .NET)
(compiled May 16 2011,17:55:39)
;
_computing_molecular_graphics 'Olex2 (Dolomanov et al., 2009)'
_computing_publication_material 'Olex2 (Dolomanov et al., 2009)'
_computing_structure_refinement 'ShelXL (Sheldrick, 2015)'
_computing_structure_solution 'ShelXS (Sheldrick, 2008)'
_diffrn_ambient_temperature 171.2
_diffrn_detector_area_resol_mean 10.3592
_diffrn_measured_fraction_theta_full 0.993
_diffrn_measured_fraction_theta_max 0.993
_diffrn_measurement_details
;
#__ type_ start__ end____ width___ exp.time_
  1 omega   15.00   92.00   1.0000    1.5000
omega____ theta____ kappa____ phi______ frames
    -       41.6938 -119.0000  108.0000 77

#__ type_ start__ end____ width___ exp.time_
  2 omega  -20.00   49.00   1.0000    1.5000
omega____ theta____ kappa____ phi______ frames
    -       41.6938  -38.0000 -150.0000 69

#__ type_ start__ end____ width___ exp.time_
  3 omega  -42.00   83.00   1.0000    1.5000
omega____ theta____ kappa____ phi______ frames
    -       41.6938    0.0000  -90.0000 125

#__ type_ start__ end____ width___ exp.time_
  4 omega   18.00   77.00   1.0000    4.0000
omega____ theta____ kappa____ phi______ frames
    -       93.5000  -93.0000 -112.0000 59

#__ type_ start__ end____ width___ exp.time_
  5 omega  133.00  172.00   1.0000    4.0000
omega____ theta____ kappa____ phi______ frames
    -       93.5000   77.0000  -30.0000 39

#__ type_ start__ end____ width___ exp.time_
  6 omega   26.00   68.00   1.0000    4.0000
omega____ theta____ kappa____ phi______ frames
    -       93.5000  -45.0000   90.0000 42

#__ type_ start__ end____ width___ exp.time_
  7 omega   34.00  159.00   1.0000    4.0000
omega____ theta____ kappa____ phi______ frames
    -       93.5000   15.0000   30.0000 125

#__ type_ start__ end____ width___ exp.time_
  8 omega   68.00  166.00   1.0000    4.0000
omega____ theta____ kappa____ phi______ frames
    -       93.5000   45.0000   60.0000 98

#__ type_ start__ end____ width___ exp.time_
  9 omega   19.00   75.00   1.0000    4.0000
omega____ theta____ kappa____ phi______ frames
    -       93.5000  -45.0000 -120.0000 56

#__ type_ start__ end____ width___ exp.time_
 10 omega   64.00   93.00   1.0000    4.0000
omega____ theta____ kappa____ phi______ frames
    -       93.5000   77.0000  -30.0000 29

#__ type_ start__ end____ width___ exp.time_
 11 omega   94.00  122.00   1.0000    4.0000
omega____ theta____ kappa____ phi______ frames
    -       93.5000  -93.0000 -112.0000 28

#__ type_ start__ end____ width___ exp.time_
 12 omega   40.00   79.00   1.0000    4.0000
omega____ theta____ kappa____ phi______ frames
    -       93.5000 -119.0000  108.0000 39

#__ type_ start__ end____ width___ exp.time_
 13 omega    9.00  103.00   1.0000    4.0000
omega____ theta____ kappa____ phi______ frames
    -       93.5000  -93.0000  124.0000 94

#__ type_ start__ end____ width___ exp.time_
 14 omega    9.00  131.00   1.0000    4.0000
omega____ theta____ kappa____ phi______ frames
    -       93.5000  -92.0000 -178.0000 122

#__ type_ start__ end____ width___ exp.time_
 15 omega   33.00  113.00   1.0000    4.0000
omega____ theta____ kappa____ phi______ frames
    -       93.5000  -93.0000   12.0000 80

#__ type_ start__ end____ width___ exp.time_
 16 omega -120.00   -8.00   1.0000    1.5000
omega____ theta____ kappa____ phi______ frames
    -      -41.6938  -77.0000   60.0000 112

#__ type_ start__ end____ width___ exp.time_
 17 omega -120.00   -8.00   1.0000    1.5000
omega____ theta____ kappa____ phi______ frames
    -      -41.6938  -77.0000  150.0000 112

#__ type_ start__ end____ width___ exp.time_
 18 omega    8.00  120.00   1.0000    1.5000
omega____ theta____ kappa____ phi______ frames
    -       41.6938   77.0000  -90.0000 112

#__ type_ start__ end____ width___ exp.time_
 19 omega   60.00  172.00   1.0000    4.0000
omega____ theta____ kappa____ phi______ frames
    -       93.5000   77.0000  120.0000 112

#__ type_ start__ end____ width___ exp.time_
 20 omega   66.00  168.00   1.0000    4.0000
omega____ theta____ kappa____ phi______ frames
    -       93.5000   45.0000 -150.0000 102
;
_diffrn_measurement_device_type 'Xcalibur, Atlas, Gemini ultra'
_diffrn_measurement_method '\w scans'
_diffrn_orient_matrix_UB_11 0.0454255000
_diffrn_orient_matrix_UB_12 0.0468151000
_diffrn_orient_matrix_UB_13 -0.0358157000
_diffrn_orient_matrix_UB_21 -0.1221077000
_diffrn_orient_matrix_UB_22 -0.0667828000
_diffrn_orient_matrix_UB_23 -0.0193802000
_diffrn_orient_matrix_UB_31 -0.1407453000
_diffrn_orient_matrix_UB_32 0.0730501000
_diffrn_orient_matrix_UB_33 0.0052385000
_diffrn_radiation_monochromator mirror
_diffrn_radiation_type CuK\a
_diffrn_radiation_wavelength 1.54184
_diffrn_reflns_av_R_equivalents 0.0678
_diffrn_reflns_av_unetI/netI 0.0330
_diffrn_reflns_Laue_measured_fraction_full 0.993
_diffrn_reflns_Laue_measured_fraction_max 0.993
_diffrn_reflns_limit_h_max 9
_diffrn_reflns_limit_h_min -9
_diffrn_reflns_limit_k_max 16
_diffrn_reflns_limit_k_min -16
_diffrn_reflns_limit_l_max 44
_diffrn_reflns_limit_l_min -44
_diffrn_reflns_number 42772
_diffrn_reflns_point_group_measured_fraction_full 0.991
_diffrn_reflns_point_group_measured_fraction_max 0.991
_diffrn_reflns_theta_full 66.893
_diffrn_reflns_theta_max 66.893
_diffrn_reflns_theta_min 3.355
_diffrn_source 'Enhance Ultra (Cu) X-ray Source'
_exptl_absorpt_coefficient_mu 0.558
_exptl_absorpt_correction_T_max 1.00000
_exptl_absorpt_correction_T_min 0.62308
_exptl_absorpt_correction_type multi-scan
_exptl_absorpt_process_details
;
CrysAlisPro, Agilent Technologies,
Version 1.171.35.11 (release 16-05-2011 CrysAlis171 .NET)
(compiled May 16 2011,17:55:39)
Empirical absorption correction using spherical harmonics,
 implemented in SCALE3 ABSPACK scaling algorithm.
;
_exptl_crystal_colour colourless
_exptl_crystal_colour_primary colourless
_exptl_crystal_density_diffrn 1.098
_exptl_crystal_description block
_exptl_crystal_F_000 1528
_exptl_crystal_size_max 0.48
_exptl_crystal_size_mid 0.43
_exptl_crystal_size_min 0.38
_refine_diff_density_max 0.460
_refine_diff_density_min -0.219
_refine_diff_density_rms 0.048
_refine_ls_abs_structure_details
;
 Flack x determined using 2726 quotients [(I+)-(I-)]/[(I+)+(I-)]
 (Parsons, Flack and Wagner, Acta Cryst. B69 (2013) 249-259).
;
_refine_ls_abs_structure_Flack -0.05(12)
_refine_ls_extinction_method none
_refine_ls_goodness_of_fit_ref 1.050
_refine_ls_hydrogen_treatment constr
_refine_ls_matrix_type full
_refine_ls_number_parameters 472
_refine_ls_number_reflns 7487
_refine_ls_number_restraints 0
_refine_ls_restrained_S_all 1.050
_refine_ls_R_factor_all 0.0509
_refine_ls_R_factor_gt 0.0456
_refine_ls_shift/su_max 0.000
_refine_ls_shift/su_mean 0.000
_refine_ls_structure_factor_coef Fsqd
_refine_ls_weighting_details 'w=1/[\s^2^(Fo^2^)+(0.0733P)^2^+0.6934P] where P=(Fo^2^+2Fc^2^)/3'
_refine_ls_weighting_scheme calc
_refine_ls_wR_factor_gt 0.1163
_refine_ls_wR_factor_ref 0.1225
_reflns_Friedel_coverage 0.760
_reflns_Friedel_fraction_full 0.988
_reflns_Friedel_fraction_max 0.988
_reflns_number_gt 6849
_reflns_number_total 7487
_reflns_threshold_expression 'I > 2\s(I)'
_cod_data_source_file jo8b01764_si_002.cif
_cod_data_source_block 170720_shy_20170714_1
_cod_original_cell_volume 4240.74(11)
_cod_database_code 4035178
_shelx_shelxl_version_number 2016/6
_chemical_oxdiff_formula 'c h o'
_shelx_space_group_comment
;
The symmetry employed for this shelxl refinement is uniquely defined
by the following loop, which should always be used as a source of
symmetry information in preference to the above space-group names.
They are only intended as comments.
;
_shelx_estimated_absorpt_t_max 0.816
_shelx_estimated_absorpt_t_min 0.776
_reflns_odcompleteness_completeness 99.86
_reflns_odcompleteness_iscentric 1
_reflns_odcompleteness_theta 64.99
_olex2_refinement_description
;
1. Fixed Uiso
 At 1.2 times of:
  All C(H) groups, All C(H,H) groups
 At 1.5 times of:
  All C(H,H,H) groups
2.a Ternary CH refined with riding coordinates:
 C19(H19), C20(H20), C23(H23), C25(H25), C35(H35), C36(H36), C39(H39), C41(H41)
2.b Secondary CH2 refined with riding coordinates:
 C8(H8A,H8B), C10(H10A,H10B), C21(H21A,H21B), C22(H22A,H22B), C24(H24A,H24B),
 C37(H37A,H37B), C38(H38A,H38B), C40(H40A,H40B)
2.c Aromatic/amide H refined with riding coordinates:
 C1(H1), C4(H4), C14(H14), C17(H17)
2.d Idealised Me refined as rotating group:
 C26(H26A,H26B,H26C), C27(H27A,H27B,H27C), C28(H28A,H28B,H28C), C29(H29A,H29B,
 H29C), C30(H30A,H30B,H30C), C31(H31A,H31B,H31C), C32(H32A,H32B,H32C), C33(H33A,
 H33B,H33C), C42(H42A,H42B,H42C), C43(H43A,H43B,H43C), C44(H44A,H44B,H44C),
 C45(H45A,H45B,H45C)
;
_olex2_submission_special_instructions 'No special instructions were received'

loop_
_space_group_symop_operation_xyz
'x, y, z'
'-x+1/2, -y, z+1/2'
'x+1/2, -y+1/2, -z'
'-x, y+1/2, -z+1/2'

loop_
_atom_site_label
_atom_site_type_symbol
_atom_site_fract_x
_atom_site_fract_y
_atom_site_fract_z
_atom_site_U_iso_or_equiv
_atom_site_adp_type
_atom_site_occupancy
_atom_site_site_symmetry_order
_atom_site_calc_flag
_atom_site_refinement_flags_posn
O1 O 0.8291(3) 0.76443(12) 0.66072(5) 0.0310(4) Uani 1 1 d .
O2 O 0.9343(3) 0.91197(15) 0.65408(5) 0.0471(6) Uani 1 1 d .
O3 O 0.7702(3) 0.86851(13) 0.70022(5) 0.0317(4) Uani 1 1 d .
O4 O 0.9347(2) 0.30414(13) 0.66687(5) 0.0338(4) Uani 1 1 d .
O5 O 0.7638(3) 0.18271(16) 0.65793(6) 0.0479(6) Uani 1 1 d .
O6 O 0.9815(2) 0.20899(13) 0.62109(5) 0.0328(4) Uani 1 1 d .
C1 C 1.0338(3) 0.67230(17) 0.63094(7) 0.0255(5) Uani 1 1 d .
H1 H 1.085144 0.659983 0.653267 0.031 Uiso 1 1 calc R
C2 C 0.9004(3) 0.73308(17) 0.62849(6) 0.0258(5) Uani 1 1 d .
C3 C 0.8205(4) 0.75478(18) 0.59654(7) 0.0291(6) Uani 1 1 d .
C4 C 0.8833(4) 0.71236(18) 0.56585(7) 0.0311(6) Uani 1 1 d .
H4 H 0.834028 0.726291 0.543445 0.037 Uiso 1 1 calc R
C5 C 1.0173(3) 0.64984(18) 0.56757(7) 0.0276(5) Uani 1 1 d .
C6 C 1.0919(3) 0.62917(16) 0.59998(6) 0.0249(5) Uani 1 1 d .
C7 C 1.2283(3) 0.55547(18) 0.59672(7) 0.0261(5) Uani 1 1 d .
C8 C 1.2041(4) 0.5216(2) 0.55736(7) 0.0361(7) Uani 1 1 d .
H8A H 1.313776 0.513672 0.545697 0.043 Uiso 1 1 calc R
H8B H 1.145799 0.459601 0.556962 0.043 Uiso 1 1 calc R
C9 C 1.1005(4) 0.59664(19) 0.53726(7) 0.0336(6) Uani 1 1 d .
C10 C 1.4047(3) 0.59292(19) 0.60607(8) 0.0346(6) Uani 1 1 d .
H10A H 1.461970 0.615135 0.584254 0.042 Uiso 1 1 calc R
H10B H 1.396481 0.646897 0.622901 0.042 Uiso 1 1 calc R
C11 C 1.5036(3) 0.5101(2) 0.62330(8) 0.0350(6) Uani 1 1 d .
C12 C 1.3634(3) 0.44790(18) 0.63727(7) 0.0278(6) Uani 1 1 d .
C13 C 1.2118(3) 0.47421(16) 0.62291(6) 0.0230(5) Uani 1 1 d .
C14 C 1.0678(3) 0.42538(17) 0.63230(6) 0.0239(5) Uani 1 1 d .
H14 H 0.962904 0.442726 0.622584 0.029 Uiso 1 1 calc R
C15 C 1.0814(3) 0.35104(17) 0.65612(7) 0.0273(5) Uani 1 1 d .
C16 C 1.2326(4) 0.32252(19) 0.67114(7) 0.0341(6) Uani 1 1 d .
C17 C 1.3739(4) 0.37256(19) 0.66115(8) 0.0350(6) Uani 1 1 d .
H17 H 1.479075 0.355171 0.670725 0.042 Uiso 1 1 calc R
C18 C 0.8538(3) 0.85569(18) 0.67029(7) 0.0272(6) Uani 1 1 d .
C19 C 0.7686(4) 0.96625(18) 0.71400(7) 0.0299(6) Uani 1 1 d .
H19 H 0.770939 1.011672 0.693513 0.036 Uiso 1 1 calc R
C20 C 0.6084(4) 0.9797(2) 0.73448(8) 0.0402(7) Uani 1 1 d .
H20 H 0.607831 0.933965 0.754869 0.048 Uiso 1 1 calc R
C21 C 0.6115(4) 1.0816(3) 0.74979(9) 0.0487(8) Uani 1 1 d .
H21A H 0.612303 1.127840 0.729912 0.058 Uiso 1 1 calc R
H21B H 0.509091 1.092478 0.763915 0.058 Uiso 1 1 calc R
C22 C 0.7616(4) 1.0983(2) 0.77309(8) 0.0426(7) Uani 1 1 d .
H22A H 0.757242 1.054808 0.793810 0.051 Uiso 1 1 calc R
H22B H 0.759420 1.164315 0.782164 0.051 Uiso 1 1 calc R
C23 C 0.9227(4) 1.0818(2) 0.75272(8) 0.0411(7) Uani 1 1 d .
H23 H 0.926600 1.128298 0.732590 0.049 Uiso 1 1 calc R
C24 C 0.9210(4) 0.9820(2) 0.73685(8) 0.0371(6) Uani 1 1 d .
H24A H 1.022267 0.972657 0.722232 0.045 Uiso 1 1 calc R
H24B H 0.922611 0.934606 0.756335 0.045 Uiso 1 1 calc R
C25 C 0.4483(5) 0.9632(3) 0.71218(12) 0.0652(11) Uani 1 1 d .
H25 H 0.358667 1.000658 0.724232 0.078 Uiso 1 1 calc R
C26 C 0.4574(6) 1.0010(4) 0.67434(12) 0.0799(15) Uani 1 1 d .
H26A H 0.493596 1.067455 0.674750 0.120 Uiso 1 1 calc GR
H26B H 0.347180 0.996670 0.663232 0.120 Uiso 1 1 calc GR
H26C H 0.537191 0.963076 0.660610 0.120 Uiso 1 1 calc GR
C27 C 0.3925(6) 0.8623(4) 0.71321(17) 0.0917(17) Uani 1 1 d .
H27A H 0.482296 0.821112 0.704569 0.138 Uiso 1 1 calc GR
H27B H 0.294271 0.854488 0.697990 0.138 Uiso 1 1 calc GR
H27C H 0.364204 0.844781 0.737748 0.138 Uiso 1 1 calc GR
C28 C 1.0757(5) 1.0977(3) 0.77569(10) 0.0626(11) Uani 1 1 d .
H28A H 1.076566 1.051566 0.795237 0.094 Uiso 1 1 calc GR
H28B H 1.073169 1.162275 0.785486 0.094 Uiso 1 1 calc GR
H28C H 1.176124 1.089634 0.761170 0.094 Uiso 1 1 calc GR
C29 C 0.6706(4) 0.8188(2) 0.59524(8) 0.0396(7) Uani 1 1 d .
H29A H 0.590443 0.799050 0.613482 0.059 Uiso 1 1 calc GR
H29B H 0.618636 0.814500 0.571675 0.059 Uiso 1 1 calc GR
H29C H 0.705106 0.884530 0.599719 0.059 Uiso 1 1 calc GR
C30 C 1.2140(6) 0.6653(2) 0.51661(9) 0.0578(10) Uani 1 1 d .
H30A H 1.296810 0.692416 0.532856 0.087 Uiso 1 1 calc GR
H30B H 1.146643 0.716473 0.506315 0.087 Uiso 1 1 calc GR
H30C H 1.270800 0.630677 0.497484 0.087 Uiso 1 1 calc GR
C31 C 0.9760(5) 0.5526(3) 0.51141(9) 0.0589(10) Uani 1 1 d .
H31A H 1.036279 0.518607 0.492606 0.088 Uiso 1 1 calc GR
H31B H 0.907766 0.602789 0.500743 0.088 Uiso 1 1 calc GR
H31C H 0.904126 0.507955 0.524269 0.088 Uiso 1 1 calc GR
C32 C 1.6042(4) 0.4547(3) 0.59546(10) 0.0510(8) Uani 1 1 d .
H32A H 1.658573 0.400274 0.606898 0.076 Uiso 1 1 calc GR
H32B H 1.688944 0.496363 0.585030 0.076 Uiso 1 1 calc GR
H32C H 1.529429 0.431926 0.576670 0.076 Uiso 1 1 calc GR
C33 C 1.6205(4) 0.5431(3) 0.65275(10) 0.0496(8) Uani 1 1 d .
H33A H 1.557652 0.579830 0.670390 0.074 Uiso 1 1 calc GR
H33B H 1.708318 0.582999 0.642507 0.074 Uiso 1 1 calc GR
H33C H 1.670850 0.487630 0.664314 0.074 Uiso 1 1 calc GR
C34 C 0.8832(4) 0.22619(18) 0.64870(7) 0.0306(6) Uani 1 1 d .
C35 C 0.9500(4) 0.12349(18) 0.59946(7) 0.0306(6) Uani 1 1 d .
H35 H 0.852137 0.088011 0.609198 0.037 Uiso 1 1 calc R
C36 C 0.9139(4) 0.1557(2) 0.56145(7) 0.0370(6) Uani 1 1 d .
H36 H 1.012405 0.193420 0.553330 0.044 Uiso 1 1 calc R
C37 C 0.9043(4) 0.0670(2) 0.53760(8) 0.0446(7) Uani 1 1 d .
H37A H 0.807404 0.027995 0.544820 0.054 Uiso 1 1 calc R
H37B H 0.887220 0.086892 0.512563 0.054 Uiso 1 1 calc R
C38 C 1.0615(4) 0.0072(2) 0.54006(8) 0.0426(7) Uani 1 1 d .
H38A H 1.049908 -0.049359 0.524578 0.051 Uiso 1 1 calc R
H38B H 1.157475 0.044778 0.531338 0.051 Uiso 1 1 calc R
C39 C 1.0949(4) -0.0246(2) 0.57804(8) 0.0368(6) Uani 1 1 d .
H39 H 0.997963 -0.063812 0.586018 0.044 Uiso 1 1 calc R
C40 C 1.1047(4) 0.06322(19) 0.60222(7) 0.0337(6) Uani 1 1 d .
H40A H 1.119534 0.042535 0.627231 0.040 Uiso 1 1 calc R
H40B H 1.202816 0.101777 0.595462 0.040 Uiso 1 1 calc R
C41 C 0.7603(5) 0.2214(2) 0.55845(9) 0.0510(8) Uani 1 1 d .
H41 H 0.777051 0.274088 0.575985 0.061 Uiso 1 1 calc R
C42 C 0.5965(5) 0.1733(3) 0.56822(12) 0.0685(11) Uani 1 1 d .
H42A H 0.572767 0.122557 0.551052 0.103 Uiso 1 1 calc GR
H42B H 0.506286 0.220164 0.567691 0.103 Uiso 1 1 calc GR
H42C H 0.605108 0.146096 0.592186 0.103 Uiso 1 1 calc GR
C43 C 0.7500(7) 0.2675(3) 0.52173(12) 0.0791(14) Uani 1 1 d .
H43A H 0.856092 0.298614 0.516222 0.119 Uiso 1 1 calc GR
H43B H 0.660423 0.314812 0.521581 0.119 Uiso 1 1 calc GR
H43C H 0.726831 0.218649 0.503787 0.119 Uiso 1 1 calc GR
C44 C 1.2502(5) -0.0851(3) 0.58142(10) 0.0549(9) Uani 1 1 d .
H44A H 1.347188 -0.048453 0.573505 0.082 Uiso 1 1 calc GR
H44B H 1.238606 -0.142027 0.566586 0.082 Uiso 1 1 calc GR
H44C H 1.265281 -0.103907 0.606348 0.082 Uiso 1 1 calc GR
C45 C 1.2401(5) 0.2414(2) 0.69720(10) 0.0528(9) Uani 1 1 d .
H45A H 1.176454 0.257832 0.718608 0.079 Uiso 1 1 calc GR
H45B H 1.356309 0.229173 0.703710 0.079 Uiso 1 1 calc GR
H45C H 1.192346 0.184336 0.686247 0.079 Uiso 1 1 calc GR

loop_
_atom_site_aniso_label
_atom_site_aniso_U_11
_atom_site_aniso_U_22
_atom_site_aniso_U_33
_atom_site_aniso_U_23
_atom_site_aniso_U_13
_atom_site_aniso_U_12
O1 0.0467(11) 0.0195(8) 0.0267(9) -0.0015(7) 0.0112(8) 0.0036(8)
O2 0.0689(15) 0.0343(10) 0.0381(11) -0.0094(9) 0.0241(11) -0.0148(11)
O3 0.0441(11) 0.0250(9) 0.0261(9) -0.0043(7) 0.0097(8) 0.0022(9)
O4 0.0400(11) 0.0264(9) 0.0350(10) -0.0063(8) 0.0092(9) -0.0087(9)
O5 0.0506(13) 0.0439(12) 0.0492(12) -0.0097(10) 0.0182(11) -0.0220(11)
O6 0.0383(10) 0.0270(9) 0.0330(10) -0.0081(8) 0.0074(8) -0.0118(8)
C1 0.0349(13) 0.0197(12) 0.0219(11) 0.0016(9) -0.0004(10) 0.0012(10)
C2 0.0374(14) 0.0180(11) 0.0220(12) -0.0013(9) 0.0063(11) 0.0019(11)
C3 0.0362(14) 0.0218(12) 0.0294(13) 0.0013(10) 0.0019(11) 0.0034(11)
C4 0.0422(15) 0.0278(13) 0.0234(12) 0.0042(10) -0.0022(11) 0.0042(12)
C5 0.0371(14) 0.0224(12) 0.0234(12) 0.0014(10) 0.0016(11) -0.0003(11)
C6 0.0335(13) 0.0181(11) 0.0230(12) 0.0003(9) 0.0018(11) -0.0011(11)
C7 0.0308(13) 0.0236(12) 0.0240(12) -0.0029(10) 0.0052(11) 0.0032(11)
C8 0.0519(18) 0.0310(14) 0.0255(13) -0.0057(11) 0.0045(12) 0.0104(13)
C9 0.0464(16) 0.0331(14) 0.0213(12) -0.0013(11) 0.0035(12) 0.0062(13)
C10 0.0318(14) 0.0266(13) 0.0454(15) 0.0016(12) 0.0082(12) -0.0040(12)
C11 0.0263(13) 0.0317(14) 0.0470(16) -0.0064(13) 0.0013(12) -0.0004(12)
C12 0.0269(13) 0.0213(12) 0.0351(14) -0.0061(10) -0.0018(11) 0.0001(11)
C13 0.0269(13) 0.0166(11) 0.0256(12) -0.0046(9) 0.0000(10) 0.0006(10)
C14 0.0225(12) 0.0219(11) 0.0272(12) -0.0050(10) -0.0015(10) 0.0001(10)
C15 0.0325(13) 0.0201(11) 0.0293(13) -0.0058(10) 0.0026(11) -0.0057(11)
C16 0.0431(16) 0.0234(13) 0.0360(14) 0.0005(11) -0.0066(13) -0.0003(12)
C17 0.0338(15) 0.0282(13) 0.0431(15) 0.0001(12) -0.0134(12) 0.0040(12)
C18 0.0334(14) 0.0252(13) 0.0231(12) -0.0020(10) 0.0043(11) 0.0044(11)
C19 0.0410(15) 0.0231(13) 0.0256(12) -0.0074(10) 0.0006(12) 0.0042(12)
C20 0.0362(16) 0.0484(17) 0.0359(14) -0.0173(13) 0.0069(13) 0.0011(14)
C21 0.0444(18) 0.059(2) 0.0429(16) -0.0214(15) -0.0007(14) 0.0169(16)
C22 0.0538(19) 0.0413(17) 0.0328(14) -0.0165(13) -0.0004(14) 0.0101(16)
C23 0.0511(18) 0.0441(16) 0.0281(13) -0.0098(12) 0.0029(13) -0.0037(15)
C24 0.0363(15) 0.0460(16) 0.0290(13) -0.0097(12) 0.0037(12) 0.0028(14)
C25 0.0424(19) 0.075(3) 0.078(3) -0.038(2) 0.0040(18) 0.0025(19)
C26 0.072(3) 0.093(3) 0.075(3) -0.031(2) -0.041(2) 0.027(3)
C27 0.063(3) 0.086(3) 0.125(5) -0.031(3) 0.012(3) -0.017(3)
C28 0.050(2) 0.090(3) 0.0484(19) -0.032(2) 0.0033(17) -0.009(2)
C29 0.0421(16) 0.0359(16) 0.0407(15) 0.0019(13) -0.0005(13) 0.0081(13)
C30 0.087(3) 0.0410(18) 0.0452(18) 0.0108(15) 0.0327(19) 0.0135(19)
C31 0.071(2) 0.064(2) 0.0417(18) -0.0218(16) -0.0119(17) 0.020(2)
C32 0.0345(16) 0.056(2) 0.062(2) -0.0077(17) 0.0093(16) 0.0097(16)
C33 0.0356(17) 0.0494(18) 0.064(2) -0.0023(16) -0.0089(15) -0.0140(15)
C34 0.0358(15) 0.0230(12) 0.0328(13) 0.0005(11) 0.0040(12) -0.0023(12)
C35 0.0370(15) 0.0223(12) 0.0324(13) -0.0072(11) 0.0025(12) -0.0084(11)
C36 0.0448(16) 0.0330(14) 0.0332(14) -0.0036(12) -0.0028(13) 0.0011(14)
C37 0.0540(19) 0.0446(17) 0.0353(15) -0.0096(14) -0.0079(14) 0.0019(16)
C38 0.0537(19) 0.0385(16) 0.0356(15) -0.0080(13) 0.0003(14) 0.0024(15)
C39 0.0445(16) 0.0271(13) 0.0388(15) -0.0047(12) 0.0026(13) -0.0032(13)
C40 0.0382(15) 0.0306(14) 0.0323(14) -0.0014(11) -0.0034(12) -0.0056(12)
C41 0.058(2) 0.0414(18) 0.0533(19) -0.0071(15) -0.0101(17) 0.0113(17)
C42 0.047(2) 0.078(3) 0.080(3) -0.013(2) -0.013(2) 0.013(2)
C43 0.096(3) 0.075(3) 0.067(3) 0.016(2) -0.012(2) 0.033(3)
C44 0.065(2) 0.0415(18) 0.058(2) -0.0062(16) -0.0016(18) 0.0130(18)
C45 0.067(2) 0.0351(16) 0.056(2) 0.0158(15) -0.0125(18) -0.0007(17)

loop_
_atom_type_symbol
_atom_type_description
_atom_type_scat_dispersion_real
_atom_type_scat_dispersion_imag
_atom_type_scat_source
C C 0.0181 0.0091 'International Tables Vol C Tables 4.2.6.8 and 6.1.1.4'
H H 0.0000 0.0000 'International Tables Vol C Tables 4.2.6.8 and 6.1.1.4'
O O 0.0492 0.0322 'International Tables Vol C Tables 4.2.6.8 and 6.1.1.4'

loop_
_geom_angle_atom_site_label_1
_geom_angle_atom_site_label_2
_geom_angle_atom_site_label_3
_geom_angle
C18 O1 C2 117.8(2)
C18 O3 C19 115.6(2)
C34 O4 C15 119.3(2)
C34 O6 C35 118.6(2)
C2 C1 H1 120.8
C2 C1 C6 118.5(2)
C6 C1 H1 120.8
C1 C2 O1 117.0(2)
C1 C2 C3 123.6(2)
C3 C2 O1 118.9(2)
C2 C3 C29 121.8(2)
C4 C3 C2 116.8(2)
C4 C3 C29 121.3(3)
C3 C4 H4 119.6
C5 C4 C3 120.9(2)
C5 C4 H4 119.6
C4 C5 C9 128.2(2)
C6 C5 C4 120.5(2)
C6 C5 C9 111.4(2)
C1 C6 C7 127.5(2)
C5 C6 C1 119.8(2)
C5 C6 C7 112.7(2)
C6 C7 C8 101.3(2)
C6 C7 C10 114.2(2)
C6 C7 C13 113.7(2)
C10 C7 C8 115.5(2)
C13 C7 C8 111.9(2)
C13 C7 C10 100.9(2)
C7 C8 H8A 109.9
C7 C8 H8B 109.9
H8A C8 H8B 108.3
C9 C8 C7 108.7(2)
C9 C8 H8A 109.9
C9 C8 H8B 109.9
C5 C9 C8 102.0(2)
C5 C9 C30 109.2(2)
C5 C9 C31 112.9(3)
C30 C9 C8 110.9(3)
C31 C9 C8 112.7(3)
C31 C9 C30 108.9(3)
C7 C10 H10A 110.1
C7 C10 H10B 110.1
H10A C10 H10B 108.4
C11 C10 C7 107.9(2)
C11 C10 H10A 110.1
C11 C10 H10B 110.1
C12 C11 C10 101.4(2)
C12 C11 C32 109.4(2)
C12 C11 C33 112.5(3)
C32 C11 C10 111.6(3)
C33 C11 C10 112.9(2)
C33 C11 C32 108.9(3)
C13 C12 C11 111.3(2)
C13 C12 C17 120.6(2)
C17 C12 C11 128.1(2)
C12 C13 C7 112.3(2)
C12 C13 C14 120.1(2)
C14 C13 C7 127.6(2)
C13 C14 H14 120.9
C15 C14 C13 118.2(2)
C15 C14 H14 120.9
C14 C15 O4 118.3(2)
C14 C15 C16 123.2(2)
C16 C15 O4 118.4(2)
C15 C16 C45 121.0(3)
C17 C16 C15 117.1(2)
C17 C16 C45 121.9(3)
C12 C17 H17 119.6
C16 C17 C12 120.8(3)
C16 C17 H17 119.6
O2 C18 O1 125.3(2)
O2 C18 O3 128.3(2)
O3 C18 O1 106.4(2)
O3 C19 H19 109.1
O3 C19 C20 107.7(2)
O3 C19 C24 109.3(2)
C20 C19 H19 109.1
C20 C19 C24 112.5(2)
C24 C19 H19 109.1
C19 C20 H20 108.2
C19 C20 C21 107.0(3)
C19 C20 C25 114.3(2)
C21 C20 H20 108.2
C21 C20 C25 110.6(3)
C25 C20 H20 108.2
C20 C21 H21A 109.2
C20 C21 H21B 109.2
H21A C21 H21B 107.9
C22 C21 C20 111.9(3)
C22 C21 H21A 109.2
C22 C21 H21B 109.2
C21 C22 H22A 109.3
C21 C22 H22B 109.3
C21 C22 C23 111.4(2)
H22A C22 H22B 108.0
C23 C22 H22A 109.3
C23 C22 H22B 109.3
C22 C23 H23 107.9
C22 C23 C24 109.2(3)
C24 C23 H23 107.9
C28 C23 C22 112.4(2)
C28 C23 H23 107.9
C28 C23 C24 111.4(3)
C19 C24 C23 111.4(3)
C19 C24 H24A 109.4
C19 C24 H24B 109.4
C23 C24 H24A 109.4
C23 C24 H24B 109.4
H24A C24 H24B 108.0
C20 C25 H25 105.9
C26 C25 C20 114.4(4)
C26 C25 H25 105.9
C27 C25 C20 112.2(4)
C27 C25 H25 105.9
C27 C25 C26 111.8(4)
C25 C26 H26A 109.5
C25 C26 H26B 109.5
C25 C26 H26C 109.5
H26A C26 H26B 109.5
H26A C26 H26C 109.5
H26B C26 H26C 109.5
C25 C27 H27A 109.5
C25 C27 H27B 109.5
C25 C27 H27C 109.5
H27A C27 H27B 109.5
H27A C27 H27C 109.5
H27B C27 H27C 109.5
C23 C28 H28A 109.5
C23 C28 H28B 109.5
C23 C28 H28C 109.5
H28A C28 H28B 109.5
H28A C28 H28C 109.5
H28B C28 H28C 109.5
C3 C29 H29A 109.5
C3 C29 H29B 109.5
C3 C29 H29C 109.5
H29A C29 H29B 109.5
H29A C29 H29C 109.5
H29B C29 H29C 109.5
C9 C30 H30A 109.5
C9 C30 H30B 109.5
C9 C30 H30C 109.5
H30A C30 H30B 109.5
H30A C30 H30C 109.5
H30B C30 H30C 109.5
C9 C31 H31A 109.5
C9 C31 H31B 109.5
C9 C31 H31C 109.5
H31A C31 H31B 109.5
H31A C31 H31C 109.5
H31B C31 H31C 109.5
C11 C32 H32A 109.5
C11 C32 H32B 109.5
C11 C32 H32C 109.5
H32A C32 H32B 109.5
H32A C32 H32C 109.5
H32B C32 H32C 109.5
C11 C33 H33A 109.5
C11 C33 H33B 109.5
C11 C33 H33C 109.5
H33A C33 H33B 109.5
H33A C33 H33C 109.5
H33B C33 H33C 109.5
O5 C34 O4 121.0(2)
O5 C34 O6 127.9(2)
O6 C34 O4 111.1(2)
O6 C35 H35 110.0
O6 C35 C36 107.8(2)
O6 C35 C40 106.2(2)
C36 C35 H35 110.0
C40 C35 H35 110.0
C40 C35 C36 112.9(2)
C35 C36 H36 107.0
C35 C36 C37 108.2(2)
C35 C36 C41 113.4(2)
C37 C36 H36 107.0
C37 C36 C41 113.8(3)
C41 C36 H36 107.0
C36 C37 H37A 109.2
C36 C37 H37B 109.2
H37A C37 H37B 107.9
C38 C37 C36 111.9(3)
C38 C37 H37A 109.2
C38 C37 H37B 109.2
C37 C38 H38A 109.3
C37 C38 H38B 109.3
H38A C38 H38B 108.0
C39 C38 C37 111.5(3)
C39 C38 H38A 109.3
C39 C38 H38B 109.3
C38 C39 H39 107.8
C38 C39 C40 109.1(2)
C40 C39 H39 107.8
C44 C39 C38 112.9(3)
C44 C39 H39 107.8
C44 C39 C40 111.1(3)
C35 C40 C39 111.7(2)
C35 C40 H40A 109.3
C35 C40 H40B 109.3
C39 C40 H40A 109.3
C39 C40 H40B 109.3
H40A C40 H40B 107.9
C36 C41 H41 106.7
C42 C41 C36 113.9(3)
C42 C41 H41 106.7
C42 C41 C43 111.1(4)
C43 C41 C36 111.3(3)
C43 C41 H41 106.7
C41 C42 H42A 109.5
C41 C42 H42B 109.5
C41 C42 H42C 109.5
H42A C42 H42B 109.5
H42A C42 H42C 109.5
H42B C42 H42C 109.5
C41 C43 H43A 109.5
C41 C43 H43B 109.5
C41 C43 H43C 109.5
H43A C43 H43B 109.5
H43A C43 H43C 109.5
H43B C43 H43C 109.5
C39 C44 H44A 109.5
C39 C44 H44B 109.5
C39 C44 H44C 109.5
H44A C44 H44B 109.5
H44A C44 H44C 109.5
H44B C44 H44C 109.5
C16 C45 H45A 109.5
C16 C45 H45B 109.5
C16 C45 H45C 109.5
H45A C45 H45B 109.5
H45A C45 H45C 109.5
H45B C45 H45C 109.5

loop_
_geom_bond_atom_site_label_1
_geom_bond_atom_site_label_2
_geom_bond_distance
O1 C2 1.409(3)
O1 C18 1.348(3)
O2 C18 1.189(3)
O3 C18 1.321(3)
O3 C19 1.469(3)
O4 C15 1.409(3)
O4 C34 1.356(3)
O5 C34 1.189(3)
O6 C34 1.325(3)
O6 C35 1.473(3)
C1 H1 0.9500
C1 C2 1.373(4)
C1 C6 1.392(3)
C2 C3 1.394(4)
C3 C4 1.392(4)
C3 C29 1.504(4)
C4 H4 0.9500
C4 C5 1.391(4)
C5 C6 1.387(4)
C5 C9 1.517(4)
C6 C7 1.513(4)
C7 C8 1.564(4)
C7 C10 1.552(4)
C7 C13 1.514(3)
C8 H8A 0.9900
C8 H8B 0.9900
C8 C9 1.541(4)
C9 C30 1.538(5)
C9 C31 1.524(5)
C10 H10A 0.9900
C10 H10B 0.9900
C10 C11 1.551(4)
C11 C12 1.519(4)
C11 C32 1.534(4)
C11 C33 1.523(4)
C12 C13 1.382(4)
C12 C17 1.391(4)
C13 C14 1.391(4)
C14 H14 0.9500
C14 C15 1.380(4)
C15 C16 1.398(4)
C16 C17 1.387(4)
C16 C45 1.504(4)
C17 H17 0.9500
C19 H19 1.0000
C19 C20 1.510(4)
C19 C24 1.511(4)
C20 H20 1.0000
C20 C21 1.545(4)
C20 C25 1.552(5)
C21 H21A 0.9900
C21 H21B 0.9900
C21 C22 1.508(5)
C22 H22A 0.9900
C22 H22B 0.9900
C22 C23 1.520(4)
C23 H23 1.0000
C23 C24 1.525(4)
C23 C28 1.517(5)
C24 H24A 0.9900
C24 H24B 0.9900
C25 H25 1.0000
C25 C26 1.518(7)
C25 C27 1.490(7)
C26 H26A 0.9800
C26 H26B 0.9800
C26 H26C 0.9800
C27 H27A 0.9800
C27 H27B 0.9800
C27 H27C 0.9800
C28 H28A 0.9800
C28 H28B 0.9800
C28 H28C 0.9800
C29 H29A 0.9800
C29 H29B 0.9800
C29 H29C 0.9800
C30 H30A 0.9800
C30 H30B 0.9800
C30 H30C 0.9800
C31 H31A 0.9800
C31 H31B 0.9800
C31 H31C 0.9800
C32 H32A 0.9800
C32 H32B 0.9800
C32 H32C 0.9800
C33 H33A 0.9800
C33 H33B 0.9800
C33 H33C 0.9800
C35 H35 1.0000
C35 C36 1.525(4)
C35 C40 1.508(4)
C36 H36 1.0000
C36 C37 1.539(4)
C36 C41 1.545(4)
C37 H37A 0.9900
C37 H37B 0.9900
C37 C38 1.520(5)
C38 H38A 0.9900
C38 H38B 0.9900
C38 C39 1.518(4)
C39 H39 1.0000
C39 C40 1.535(4)
C39 C44 1.515(5)
C40 H40A 0.9900
C40 H40B 0.9900
C41 H41 1.0000
C41 C42 1.524(6)
C41 C43 1.525(5)
C42 H42A 0.9800
C42 H42B 0.9800
C42 H42C 0.9800
C43 H43A 0.9800
C43 H43B 0.9800
C43 H43C 0.9800
C44 H44A 0.9800
C44 H44B 0.9800
C44 H44C 0.9800
C45 H45A 0.9800
C45 H45B 0.9800
C45 H45C 0.9800
